data_1534149
loop_
_publ_author_name
'Allmann, R.'
'Lohse, H.H.'

_publ_section_title
;
 Die Kristallstruktur des Sjroegenits und eines Umwandlungsproduktes des
 Koenenits (=Chlor-Manasseits)
;
_journal_name_full
;
Neues Jahrbuch fuer Mineralogie. Monatshefte (Band=Jahr) (1950-)
;
_journal_page_first 161
_journal_page_last 181
_journal_volume 1966
_journal_year 1966
_chemical_formula_sum 'Fe0.5 Mg1.5 O5'
_chemical_name_systematic '(Mg6 Fe2 (O H)16 (C O3) (H2 O)4)0.25'
_space_group_IT_number 194
_symmetry_space_group_name_Hall '-P 6c 2c'
_symmetry_space_group_name_H-M 'P 63/m m c'
_cell_angle_alpha 90
_cell_angle_beta 90
_cell_angle_gamma 120
_cell_formula_units_Z 1
_cell_length_a 3.113
_cell_length_b 3.113
_cell_length_c 15.61
_cell_volume 131.006
_citation_journal_id_ASTM NJMMAW
_cod_data_source_file Allmann_NJMMAW_1966_44.cif
_cod_data_source_block Fe0.5Mg1.5O5
_cod_original_cell_volume 131.0062
_cod_database_code 1534149

loop_
_symmetry_equiv_pos_as_xyz
x,y,z
x-y,x,z+1/2
-y,x-y,z
-x,-y,z+1/2
-x+y,-x,z
y,-x+y,z+1/2
-y,-x,-z+1/2
x-y,-y,-z
x,x-y,-z+1/2
y,x,-z
-x+y,y,-z+1/2
-x,-x+y,-z
-x,-y,-z
-x+y,-x,-z-1/2
y,-x+y,-z
x,y,-z-1/2
x-y,x,-z
-y,x-y,-z-1/2
y,x,z-1/2
-x+y,y,z
-x,-x+y,z-1/2
-y,-x,z
x-y,-y,z-1/2
x,x-y,z

loop_
_atom_site_label
_atom_site_type_symbol
_atom_site_fract_x
_atom_site_fract_y
_atom_site_fract_z
_atom_site_occupancy
_atom_site_U_iso_or_equiv
Mg1 Mg+2 0 0 0 0.75 0.0
Fe1 Fe+3 0 0 0 0.25 0.0
O2 O-2 0.3333 0.6667 0.25 0.5 0.0
O1 O-2 0.3333 0.6667 0.0652 1 0.0
